data_2221415
loop_
_publ_author_name
'Kant, Rajni'
'Sarmal, Lovely'
'Kohli, Sabeta'
Kamni
'Parveen, Mehtab'

_publ_section_title
;
 3-Anilinothiocarbonyl-4-hydroxychromen-2-one
;
_journal_coeditor_code JH2075
_journal_issue 4
_journal_name_full 'Acta Crystallographica Section E'
_journal_page_first o938
_journal_paper_doi 10.1107/S1600536809011246
_journal_volume 65
_journal_year 2009
_chemical_formula_iupac 'C16 H11 N O3 S'
_chemical_formula_moiety 'C16 H11 N O3 S'
_chemical_formula_sum 'C16 H11 N O3 S'
_chemical_formula_weight 297.33
_chemical_name_systematic
;
3-Anilinothiocarbonyl-4-hydroxychromen-2-one
;
_space_group_crystal_system monoclinic
_space_group_IT_number 14
_space_group_name_Hall '-P 2ybc'
_space_group_name_H-M_alt 'P 1 21/c 1'
_audit_creation_method 'WinGX routine CIF_UPDATE'
_cell_angle_alpha 90
_cell_angle_beta 109.091(7)
_cell_angle_gamma 90
_cell_formula_units_Z 4
_cell_length_a 14.8059(9)
_cell_length_b 5.5245(4)
_cell_length_c 17.4438(12)
_cell_measurement_reflns_used 2320
_cell_measurement_temperature 293(2)
_cell_measurement_theta_max 32.3
_cell_measurement_theta_min 2.9
_cell_volume 1348.34(17)
_computing_cell_refinement 'CrysalisPro (Oxford Diffraction, 2007)'
_computing_data_collection 'CrysalisPro (Oxford Diffraction, 2007)'
_computing_data_reduction 'Crysalis RED (Oxford Diffraction, 2007)'
_computing_molecular_graphics 'ORTEP-3 for Windows (Farrugia, 1997)'
_computing_publication_material 'WinGX (Farrugia, 1999)'
_computing_structure_refinement 'SHELXL97 (Sheldrick, 2008)'
_computing_structure_solution 'SHELXS86 (Sheldrick, 2008)'
_diffrn_measured_fraction_theta_full 0.998
_diffrn_measured_fraction_theta_max 0.917
_diffrn_measurement_device 'x-ray diffractometer with CCD camera'
_diffrn_measurement_device_type 'Oxford Diffraction Xcalibur'
_diffrn_measurement_method \w-2\q
_diffrn_radiation_monochromator graphite
_diffrn_radiation_source 'fine-focus sealed tube'
_diffrn_radiation_type MoK\a
_diffrn_radiation_wavelength 0.71073
_diffrn_reflns_av_R_equivalents 0.036
_diffrn_reflns_limit_h_max 21
_diffrn_reflns_limit_h_min -20
_diffrn_reflns_limit_k_max 5
_diffrn_reflns_limit_k_min -8
_diffrn_reflns_limit_l_max 26
_diffrn_reflns_limit_l_min -25
_diffrn_reflns_number 11450
_diffrn_reflns_theta_full 32.3
_diffrn_reflns_theta_max 32.3
_diffrn_reflns_theta_min 2.91
_diffrn_standards_number 0
_exptl_absorpt_coefficient_mu 0.249
_exptl_absorpt_correction_type none
_exptl_crystal_colour yellow
_exptl_crystal_density_diffrn 1.465
_exptl_crystal_density_method 'not measured'
_exptl_crystal_description rectangular
_exptl_crystal_F_000 616
_exptl_crystal_size_max 0.30
_exptl_crystal_size_mid 0.24
_exptl_crystal_size_min 0.18
_refine_diff_density_max 0.24
_refine_diff_density_min -0.233
_refine_ls_extinction_coef 0.0079(18)
_refine_ls_extinction_expression Fc^*^=kFc[1+0.001xFc^2^\l^3^/sin(2\q)]^-1/4^
_refine_ls_extinction_method 'SHELXL97 (Sheldrick, 2008)'
_refine_ls_goodness_of_fit_ref 1.009
_refine_ls_hydrogen_treatment refall
_refine_ls_matrix_type full
_refine_ls_number_constraints 0
_refine_ls_number_parameters 235
_refine_ls_number_reflns 4408
_refine_ls_number_restraints 0
_refine_ls_restrained_S_all 1.009
_refine_ls_R_factor_gt 0.0488
_refine_ls_shift/su_max 0.000
_refine_ls_structure_factor_coef Fsqd
_refine_ls_weighting_details 'calc w=1/[\s^2^(Fo^2^)+(0.0645P)^2^] where P=(Fo^2^+2Fc^2^)/3'
_refine_ls_weighting_scheme calc
_refine_ls_wR_factor_ref 0.1344
_reflns_number_gt 2320
_reflns_number_total 4408
_reflns_threshold_expression I>2\s(I)
_cod_data_source_file jh2075.cif
_cod_data_source_block I
_cod_depositor_comments
;
 Updating space group information.

 Antanas Vaitkus,
 2018-06-07
;
_cod_original_cell_volume 1348.34(16)
_cod_database_code 2221415
_cod_database_fobs_code 2221415

loop_
_space_group_symop_id
_space_group_symop_operation_xyz
1 x,y,z
2 -x,y+1/2,-z+1/2
3 -x,-y,-z
4 x,-y+1/2,z+1/2

loop_
_atom_site_type_symbol
_atom_site_label
_atom_site_fract_x
_atom_site_fract_y
_atom_site_fract_z
_atom_site_U_iso_or_equiv
_atom_site_adp_type
_atom_site_calc_flag
_atom_site_refinement_flags
_atom_site_occupancy
_atom_site_disorder_assembly
_atom_site_disorder_group
H H3 -0.2431(14) -0.089(4) -0.0463(12) 0.058(6) Uiso d . 1 . .
H H1 -0.1035(12) 0.344(4) 0.1367(11) 0.044(5) Uiso d . 1 . .
H H4 -0.1108(14) -0.346(4) -0.0190(11) 0.053(6) Uiso d . 1 . .
H H2 -0.2420(15) 0.255(4) 0.0323(13) 0.060(6) Uiso d . 1 . .
H H1A 0.2933(15) -0.272(4) 0.2272(13) 0.066(7) Uiso d . 1 . .
H H14 0.6547(16) -0.057(4) 0.4609(13) 0.074(6) Uiso d . 1 . .
H H12 0.4091(17) -0.402(5) 0.3868(13) 0.080(8) Uiso d . 1 . .
H H15 0.5906(18) 0.239(5) 0.3553(16) 0.095(9) Uiso d . 1 . .
H H16 0.4290(17) 0.200(5) 0.2686(16) 0.084(8) Uiso d . 1 . .
H H13 0.5615(19) -0.365(5) 0.4674(16) 0.099(9) Uiso d . 1 . .
H H3A 0.127(2) 0.298(5) 0.2783(16) 0.102(9) Uiso d . 1 . .
S S1 0.24977(3) 0.22219(9) 0.33460(3) 0.05005(18) Uani d . 1 . .
C C8 0.14300(10) -0.0442(3) 0.20025(9) 0.0319(3) Uani d . 1 . .
O O1 0.04858(8) -0.2950(2) 0.08806(7) 0.0400(3) Uani d . 1 . .
O O2 0.19660(8) -0.3959(2) 0.14831(7) 0.0497(3) Uani d . 1 . .
C C10 0.23535(11) 0.0021(3) 0.26441(9) 0.0349(4) Uani d . 1 . .
O O3 0.06066(9) 0.2954(2) 0.23189(8) 0.0470(3) Uani d . 1 . .
C C6 -0.02392(11) 0.0583(3) 0.12239(9) 0.0329(4) Uani d . 1 . .
C C7 0.06394(11) 0.1047(3) 0.18839(9) 0.0338(4) Uani d . 1 . .
N N1 0.30848(10) -0.1395(3) 0.26561(9) 0.0452(4) Uani d . 1 . .
C C5 -0.02859(11) -0.1432(3) 0.07446(9) 0.0333(4) Uani d . 1 . .
C C1 -0.10418(12) 0.2061(3) 0.10584(12) 0.0423(4) Uani d . 1 . .
C C4 -0.10991(12) -0.2023(4) 0.01022(11) 0.0420(4) Uani d . 1 . .
C C9 0.13442(12) -0.2508(3) 0.14694(10) 0.0351(4) Uani d . 1 . .
C C11 0.40436(12) -0.1113(4) 0.32054(11) 0.0449(4) Uani d . 1 . .
C C2 -0.18535(13) 0.1526(4) 0.04245(12) 0.0494(5) Uani d . 1 . .
C C3 -0.18805(13) -0.0511(4) -0.00491(11) 0.0484(5) Uani d . 1 . .
C C16 0.45938(15) 0.0776(4) 0.31041(15) 0.0619(6) Uani d . 1 . .
C C12 0.44115(17) -0.2784(5) 0.37918(17) 0.0725(7) Uani d . 1 . .
C C15 0.55294(16) 0.0988(5) 0.36243(18) 0.0735(7) Uani d . 1 . .
C C14 0.58922(15) -0.0672(5) 0.42249(17) 0.0769(8) Uani d . 1 . .
C C13 0.53483(19) -0.2533(5) 0.4308(2) 0.0947(11) Uani d . 1 . .

loop_
_atom_site_aniso_label
_atom_site_aniso_U_11
_atom_site_aniso_U_22
_atom_site_aniso_U_33
_atom_site_aniso_U_12
_atom_site_aniso_U_13
_atom_site_aniso_U_23
S1 0.0422(3) 0.0555(3) 0.0476(3) -0.0063(2) 0.00809(19) -0.0194(2)
C8 0.0336(8) 0.0328(8) 0.0296(8) -0.0035(7) 0.0105(6) -0.0054(7)
O1 0.0368(6) 0.0394(7) 0.0388(6) 0.0011(5) 0.0053(5) -0.0093(5)
O2 0.0435(7) 0.0478(8) 0.0498(7) 0.0107(6) 0.0044(5) -0.0145(6)
C10 0.0351(8) 0.0355(9) 0.0351(8) -0.0044(7) 0.0128(6) -0.0023(7)
O3 0.0429(7) 0.0470(8) 0.0490(7) 0.0045(6) 0.0122(6) -0.0170(6)
C6 0.0341(8) 0.0331(9) 0.0323(8) -0.0012(7) 0.0119(6) 0.0017(7)
C7 0.0366(8) 0.0337(9) 0.0335(8) -0.0050(7) 0.0149(6) -0.0015(7)
N1 0.0335(7) 0.0466(9) 0.0490(9) -0.0002(7) 0.0047(6) -0.0124(8)
C5 0.0334(8) 0.0325(9) 0.0344(8) -0.0012(7) 0.0113(6) 0.0034(7)
C1 0.0434(10) 0.0391(10) 0.0451(10) 0.0058(8) 0.0154(8) 0.0049(9)
C4 0.0413(9) 0.0444(11) 0.0373(9) -0.0086(8) 0.0087(7) -0.0007(8)
C9 0.0342(8) 0.0365(9) 0.0338(8) -0.0028(7) 0.0099(6) -0.0032(7)
C11 0.0334(8) 0.0442(11) 0.0521(11) -0.0010(8) 0.0072(8) -0.0101(9)
C2 0.0370(9) 0.0545(13) 0.0525(11) 0.0086(9) 0.0088(8) 0.0123(10)
C3 0.0347(9) 0.0594(13) 0.0439(10) -0.0065(9) 0.0030(8) 0.0094(9)
C16 0.0458(11) 0.0608(14) 0.0740(15) -0.0072(11) 0.0124(10) 0.0046(12)
C12 0.0509(12) 0.0590(15) 0.0860(17) -0.0148(11) -0.0073(11) 0.0140(13)
C15 0.0425(11) 0.0662(16) 0.110(2) -0.0167(12) 0.0226(12) -0.0133(15)
C14 0.0402(11) 0.0640(16) 0.103(2) -0.0036(11) -0.0091(12) -0.0183(15)
C13 0.0616(15) 0.0752(18) 0.105(2) -0.0106(14) -0.0302(15) 0.0220(16)

loop_
_atom_type_symbol
_atom_type_description
_atom_type_scat_dispersion_real
_atom_type_scat_dispersion_imag
_atom_type_scat_source
C C 0.003 0.002 'International Tables Vol C Tables 4.2.6.8 and 6.1.1.4'
H H 0 0 'International Tables Vol C Tables 4.2.6.8 and 6.1.1.4'
N N 0.006 0.003 'International Tables Vol C Tables 4.2.6.8 and 6.1.1.4'
O O 0.011 0.006 'International Tables Vol C Tables 4.2.6.8 and 6.1.1.4'
S S 0.125 0.123 'International Tables Vol C Tables 4.2.6.8 and 6.1.1.4'

loop_
_geom_angle_atom_site_label_1
_geom_angle_atom_site_label_2
_geom_angle_atom_site_label_3
_geom_angle_site_symmetry_1
_geom_angle_site_symmetry_3
_geom_angle
_geom_angle_publ_flag
C10 S1 H3A . . 84.7(8) ?
C7 C8 C9 . . 118.50(14) ?
C7 C8 C10 . . 122.40(14) ?
C9 C8 C10 . . 119.10(14) ?
C9 O1 C5 . . 122.43(13) ?
N1 C10 C8 . . 117.17(15) ?
N1 C10 S1 . . 120.18(12) ?
C8 C10 S1 . . 122.65(12) ?
C7 O3 H3A . . 104.8(15) ?
C5 C6 C1 . . 118.51(15) ?
C5 C6 C7 . . 118.51(14) ?
C1 C6 C7 . . 122.98(16) ?
O3 C7 C8 . . 125.40(14) ?
O3 C7 C6 . . 114.13(14) ?
C8 C7 C6 . . 120.45(15) ?
C10 N1 C11 . . 124.58(16) ?
C10 N1 H1A . . 115.4(13) ?
C11 N1 H1A . . 120.0(13) ?
O1 C5 C6 . . 120.90(14) ?
O1 C5 C4 . . 116.65(15) ?
C6 C5 C4 . . 122.44(15) ?
C2 C1 C6 . . 120.24(19) ?
C2 C1 H1 . . 118.9(11) ?
C6 C1 H1 . . 120.8(11) ?
C3 C4 C5 . . 117.60(18) ?
C3 C4 H4 . . 123.0(12) ?
C5 C4 H4 . . 119.3(12) ?
O2 C9 O1 . . 114.13(14) ?
O2 C9 C8 . . 126.81(15) ?
O1 C9 C8 . . 119.06(14) ?
C12 C11 C16 . . 120.52(19) ?
C12 C11 N1 . . 119.68(18) ?
C16 C11 N1 . . 119.71(18) ?
C1 C2 C3 . . 120.06(18) ?
C1 C2 H2 . . 119.6(13) ?
C3 C2 H2 . . 120.3(12) ?
C4 C3 C2 . . 121.14(17) ?
C4 C3 H3 . . 119.0(13) ?
C2 C3 H3 . . 119.9(13) ?
C11 C16 C15 . . 119.2(2) ?
C11 C16 H16 . . 118.0(14) ?
C15 C16 H16 . . 122.7(15) ?
C11 C12 C13 . . 119.4(2) ?
C11 C12 H12 . . 123.2(15) ?
C13 C12 H12 . . 117.4(15) ?
C14 C15 C16 . . 120.2(2) ?
C14 C15 H15 . . 121.9(15) ?
C16 C15 H15 . . 117.9(15) ?
C13 C14 C15 . . 119.9(2) ?
C13 C14 H14 . . 117.6(13) ?
C15 C14 H14 . . 122.5(13) ?
C14 C13 C12 . . 120.8(3) ?
C14 C13 H13 . . 118.1(18) ?
C12 C13 H13 . . 120.9(18) ?

loop_
_geom_bond_atom_site_label_1
_geom_bond_atom_site_label_2
_geom_bond_site_symmetry_2
_geom_bond_distance
_geom_bond_publ_flag
S1 C10 . 1.6889(17) ?
S1 H3A . 1.81(3) ?
C8 C7 . 1.390(2) ?
C8 C9 . 1.452(2) ?
C8 C10 . 1.479(2) ?
O1 C9 . 1.3696(19) ?
O1 C5 . 1.3737(19) ?
O2 C9 . 1.215(2) ?
C10 N1 . 1.330(2) ?
O3 C7 . 1.308(2) ?
O3 H3A . 1.05(3) ?
C6 C5 . 1.381(2) ?
C6 C1 . 1.392(2) ?
C6 C7 . 1.450(2) ?
N1 C11 . 1.438(2) ?
N1 H1A . 0.97(2) ?
C5 C4 . 1.389(2) ?
C1 C2 . 1.373(3) ?
C1 H1 . 0.929(19) ?
C4 C3 . 1.381(3) ?
C4 H4 . 0.94(2) ?
C11 C12 . 1.353(3) ?
C11 C16 . 1.370(3) ?
C2 C3 . 1.389(3) ?
C2 H2 . 0.98(2) ?
C3 H3 . 0.919(19) ?
C16 C15 . 1.391(3) ?
C16 H16 . 0.99(3) ?
C12 C13 . 1.392(3) ?
C12 H12 . 0.86(3) ?
C15 C14 . 1.363(4) ?
C15 H15 . 0.98(3) ?
C14 C13 . 1.343(4) ?
C14 H14 . 0.98(2) ?
C13 H13 . 0.88(3) ?

loop_
_geom_hbond_atom_site_label_D
_geom_hbond_atom_site_label_H
_geom_hbond_atom_site_label_A
_geom_hbond_site_symmetry_A
_geom_hbond_distance_DH
_geom_hbond_distance_HA
_geom_hbond_distance_DA
_geom_hbond_angle_DHA
N1 H1A O2 . 0.96(2) 1.77(2) 2.5923(19) 141(2)
O3 H3A S1 . 1.05(2) 1.81(3) 2.8163(15) 159(2)

loop_
_cod_related_entry_id
_cod_related_entry_database
_cod_related_entry_code
1 ChemSpider 18994264
